data_7250296
loop_
_publ_author_name
'Tawell, Hugh W.'
'Robinson, William'
'Li, Yuqi'
'Tizzard, Graham J.'
'Coles, Simon J.'
'Bhambra, Avninder S.'
'Edgar, Mark'
'Weaver, George W.'

_publ_section_title
;
 Synthesis of fluorinated 3-aminobenzofurans via a tandem
 SNAr-cyclocondensation strategy
;
_journal_issue 16
_journal_name_full 'RSC Advances'
_journal_page_first 12843
_journal_page_last 12853
_journal_paper_doi 10.1039/D5RA02024G
_journal_volume 15
_journal_year 2025
_chemical_formula_moiety 'C20 H17 F3 N2 O4'
_chemical_formula_sum 'C20 H17 F3 N2 O4'
_chemical_formula_weight 406.35
_space_group_crystal_system triclinic
_space_group_IT_number 2
_space_group_name_Hall '-P 1'
_space_group_name_H-M_alt 'P -1'
_atom_sites_solution_hydrogens mixed
_atom_sites_solution_primary dual
_audit_creation_date 2019-12-11
_audit_creation_method
;
Olex2 1.3
(compiled Nov 21 2019 18:26:39 for OlexSys, GUI svn.r6003)
;
_audit_update_record
;
2023-12-08 deposited with the CCDC.	2025-04-14 downloaded from the CCDC.
;
_cell_angle_alpha 73.3340(10)
_cell_angle_beta 76.375(2)
_cell_angle_gamma 73.2360(10)
_cell_formula_units_Z 2
_cell_length_a 7.23080(10)
_cell_length_b 10.25330(10)
_cell_length_c 12.8367(2)
_cell_measurement_reflns_used 25385
_cell_measurement_temperature 100(2)
_cell_measurement_theta_max 31.7160
_cell_measurement_theta_min 2.5620
_cell_volume 860.78(2)
_computing_cell_refinement 'CrysAlisPro 1.171.40.68a (Rigaku OD, 2019)'
_computing_data_collection 'CrysAlisPro 1.171.40.68a (Rigaku OD, 2019)'
_computing_data_reduction 'CrysAlisPro 1.171.40.68a (Rigaku OD, 2019)'
_computing_molecular_graphics 'Olex2 1.3 (Dolomanov et al., 2009)'
_computing_publication_material 'Olex2 1.3 (Dolomanov et al., 2009)'
_computing_structure_refinement 'SHELXL 2018/3 (Sheldrick, 2015)'
_computing_structure_solution 'SHELXT 2018/2 (Sheldrick, 2018)'
_diffrn_ambient_temperature 100(2)
_diffrn_detector 'hybrid pixel detector'
_diffrn_detector_area_resol_mean 10
_diffrn_detector_dtime 0.000
_diffrn_detector_type 'Rigaku, HyPix 6000'
_diffrn_measured_fraction_theta_full 0.999
_diffrn_measured_fraction_theta_max 0.942
_diffrn_measurement_details
;
List of Runs (angles in degrees, time in seconds):

  # Type    Start    End  Width  t~exp~   \w     \q     \k     \f   Frames
#--------------------------------------------------------------------------
  1  \w    -24.00  94.00   0.50    0.50    --    5.00  57.00 120.00  236
  2  \w    -95.00  24.00   0.50    0.50    --   -5.70 -57.00 150.00  238
  3  \w    -95.00  25.00   0.50    0.50    --   -5.70 -38.00   0.00  240
  4  \w    -95.00  24.00   0.50    0.50    --   -5.70 -57.00 -90.00  238
  5  \w    -36.00  25.00   0.50    0.50    --   -5.70  38.00 -90.00  122
  6  \w    -36.00  84.00   0.50    0.50    --   -5.70  38.00  30.00  240
  7  \w    -84.00  35.00   0.50    0.50    --    5.00 -38.00  30.00  238
  8  \w    -95.00  25.00   0.50    0.50    --   -5.70 -38.00-150.00  240
  9  \w    -95.00  25.00   0.50    0.50    --   -5.70 -60.00 -30.00  240
 10  \w    -95.00  25.00   0.50    0.50    --   -5.70 -60.00 120.00  240
 11  \w    -84.00  35.00   0.50    0.50    --    5.00 -38.00 -90.00  238
 12  \w    -36.00  25.00   0.50    0.50    --   -5.70  38.00 150.00  122
;
_diffrn_measurement_device 'four-circle diffractometer'
_diffrn_measurement_device_details 'Rigaku, AFC12 \k goniometer'
_diffrn_measurement_device_type
'Rigaku FRE+ equipped with VHF Varimax confocal mirrors and an AFC12 goniometer and HyPix 6000 detector'
_diffrn_measurement_method 'profile data from \w-scans'
_diffrn_measurement_specimen_support 'MiTeGen MicroLoop'
_diffrn_orient_matrix_type 'CrysAlisPro convention (1999,Acta A55,543-557)'
_diffrn_orient_matrix_UB_11 0.0596191000
_diffrn_orient_matrix_UB_12 0.0169904000
_diffrn_orient_matrix_UB_13 -0.0520224000
_diffrn_orient_matrix_UB_21 -0.0549967000
_diffrn_orient_matrix_UB_22 0.0705825000
_diffrn_orient_matrix_UB_23 -0.0077557000
_diffrn_orient_matrix_UB_31 0.0649332000
_diffrn_orient_matrix_UB_32 0.0159643000
_diffrn_orient_matrix_UB_33 0.0255993000
_diffrn_radiation_collimation 0.2
_diffrn_radiation_monochromator 'Confocal mirrors, VHF Varimax'
_diffrn_radiation_probe x-ray
_diffrn_radiation_type 'Mo K\a'
_diffrn_radiation_wavelength 0.71075
_diffrn_radiation_xray_symbol K-L~3~
_diffrn_reflns_av_R_equivalents 0.0243
_diffrn_reflns_av_unetI/netI 0.0144
_diffrn_reflns_Laue_measured_fraction_full 0.999
_diffrn_reflns_Laue_measured_fraction_max 0.942
_diffrn_reflns_limit_h_max 10
_diffrn_reflns_limit_h_min -10
_diffrn_reflns_limit_k_max 14
_diffrn_reflns_limit_k_min -14
_diffrn_reflns_limit_l_max 18
_diffrn_reflns_limit_l_min -17
_diffrn_reflns_number 42188
_diffrn_reflns_point_group_measured_fraction_full 0.999
_diffrn_reflns_point_group_measured_fraction_max 0.942
_diffrn_reflns_theta_full 25.242
_diffrn_reflns_theta_max 30.507
_diffrn_reflns_theta_min 2.984
_diffrn_source 'Rotating Anode'
_diffrn_source_current 55.0
_diffrn_source_power 2.475
_diffrn_source_target Mo
_diffrn_source_type 'Rigaku FRE+'
_diffrn_source_voltage 45.0
_exptl_absorpt_coefficient_mu 0.131
_exptl_absorpt_correction_T_max 1.00000
_exptl_absorpt_correction_T_min 0.70690
_exptl_absorpt_correction_type multi-scan
_exptl_absorpt_process_details
;
CrysAlisPro 1.171.40.68a (Rigaku Oxford Diffraction, 2019)
Empirical absorption correction using spherical harmonics,
 implemented in SCALE3 ABSPACK scaling algorithm.
;
_exptl_crystal_colour colourless
_exptl_crystal_colour_primary colourless
_exptl_crystal_density_diffrn 1.568
_exptl_crystal_description block
_exptl_crystal_F_000 420
_exptl_crystal_recrystallization_method 'The material was recrystallised from CDCl3 by slow evaporation'
_exptl_crystal_size_max 0.18
_exptl_crystal_size_mid 0.15
_exptl_crystal_size_min 0.13
_refine_diff_density_max 0.432
_refine_diff_density_min -0.234
_refine_diff_density_rms 0.047
_refine_ls_extinction_method none
_refine_ls_goodness_of_fit_ref 1.066
_refine_ls_hydrogen_treatment mixed
_refine_ls_matrix_type full
_refine_ls_number_parameters 269
_refine_ls_number_reflns 4967
_refine_ls_number_restraints 0
_refine_ls_restrained_S_all 1.066
_refine_ls_R_factor_all 0.0375
_refine_ls_R_factor_gt 0.0334
_refine_ls_shift/su_max 0.001
_refine_ls_shift/su_mean 0.000
_refine_ls_structure_factor_coef Fsqd
_refine_ls_weighting_details 'w=1/[\s^2^(Fo^2^)+(0.0534P)^2^+0.2459P] where P=(Fo^2^+2Fc^2^)/3'
_refine_ls_weighting_scheme calc
_refine_ls_wR_factor_gt 0.0943
_refine_ls_wR_factor_ref 0.0970
_reflns_Friedel_coverage 0.000
_reflns_number_gt 4429
_reflns_number_total 4967
_reflns_threshold_expression 'I > 2\s(I)'
_cod_data_source_file d5ra02024g2.cif
_cod_data_source_block 4ed
_cod_database_code 7250296
_shelx_shelxl_version_number 2018/3
_chemical_oxdiff_formula 'C40 H34 F6 N4 O8 '
_chemical_oxdiff_usercomment GWWHT552b
_shelx_space_group_comment
;
The symmetry employed for this shelxl refinement is uniquely defined
by the following loop, which should always be used as a source of
symmetry information in preference to the above space-group names.
They are only intended as comments.
;
_shelx_estimated_absorpt_t_max 0.983
_shelx_estimated_absorpt_t_min 0.977
_reflns_odcompleteness_completeness 94.23
_reflns_odcompleteness_iscentric 1
_reflns_odcompleteness_theta 30.44
_olex2_refinement_description
;
1. Fixed Uiso
 At 1.2 times of:
  All C(H) groups, All C(H,H) groups, All N(H,H) groups
 At 1.5 times of:
  All C(H,H,H) groups
2.a Secondary CH2 refined with riding coordinates:
 C17(H17A,H17B), C18(H18A,H18B), C19(H19A,H19B), C20(H20A,H20B)
2.b Aromatic/amide H refined with riding coordinates:
 C11(H11), C12(H12), C14(H14), C15(H15)
2.c Idealised Me refined as rotating group:
 C16(H16A,H16B,H16C)
;
_olex2_date_sample_data_collection 2019-12-10
_olex2_date_sample_submission 2019-11-29
_olex2_diffrn_ambient_temperature_device 'Oxford Cryosystems'
_olex2_exptl_crystal_mounting_method 'The crystal was mounted on a MITIGEN holder in perfluoroether oil'
_olex2_submission_original_sample_id GWWHT552b
_olex2_submission_special_instructions 'No special instructions were received'
_oxdiff_exptl_absorpt_empirical_details
;
Empirical correction (ABSPACK) includes:
- Absorption correction using spherical harmonics
- Frame scaling
;
_oxdiff_exptl_absorpt_empirical_full_max 1.521
_oxdiff_exptl_absorpt_empirical_full_min 0.711

loop_
_space_group_symop_operation_xyz
'x, y, z'
'-x, -y, -z'

loop_
_atom_site_label
_atom_site_type_symbol
_atom_site_fract_x
_atom_site_fract_y
_atom_site_fract_z
_atom_site_U_iso_or_equiv
_atom_site_adp_type
_atom_site_occupancy
_atom_site_site_symmetry_order
_atom_site_calc_flag
_atom_site_refinement_flags_posn
_atom_site_refinement_flags_adp
_atom_site_refinement_flags_occupancy
_atom_site_disorder_assembly
_atom_site_disorder_group
F1 F 0.40596(8) 0.41715(6) 0.87227(4) 0.01733(12) Uani 1 1 d . . . . .
F2 F 0.50351(8) 0.13644(6) 0.90657(4) 0.01689(12) Uani 1 1 d . . . . .
F3 F 0.36132(9) 0.17125(6) 0.55417(4) 0.01797(12) Uani 1 1 d . . . . .
O1 O 0.26179(10) 0.46303(6) 0.52659(5) 0.01423(13) Uani 1 1 d . . . . .
O2 O 0.12738(11) 0.83567(7) 0.49744(6) 0.02030(15) Uani 1 1 d . . . . .
O3 O 0.05168(11) 0.78278(7) 0.03332(6) 0.02119(15) Uani 1 1 d . . . . .
O4 O 0.61349(10) -0.29767(7) 0.78825(5) 0.01850(15) Uani 1 1 d . . . . .
N1 N 0.26196(13) 0.69325(8) 0.69414(7) 0.01801(16) Uani 1 1 d . . . . .
H1A H 0.352(2) 0.6805(14) 0.7343(12) 0.022 Uiso 1 1 d . U . . .
H1B H 0.238(2) 0.7748(15) 0.6481(12) 0.022 Uiso 1 1 d . U . . .
N2 N 0.51509(12) -0.00246(8) 0.75149(6) 0.01386(15) Uani 1 1 d . . . . .
C1 C 0.22459(13) 0.59663(9) 0.54697(7) 0.01411(16) Uani 1 1 d . . . . .
C2 C 0.27525(13) 0.58646(9) 0.64703(7) 0.01404(16) Uani 1 1 d . . . . .
C3 C 0.34238(12) 0.43939(9) 0.69353(7) 0.01284(16) Uani 1 1 d . . . . .
C4 C 0.39820(13) 0.35688(9) 0.79299(7) 0.01310(16) Uani 1 1 d . . . . .
C5 C 0.44598(13) 0.21381(9) 0.81035(7) 0.01312(16) Uani 1 1 d . . . . .
C6 C 0.44393(12) 0.14319(9) 0.73040(7) 0.01257(16) Uani 1 1 d . . . . .
C7 C 0.38064(13) 0.22728(9) 0.63283(7) 0.01312(16) Uani 1 1 d . . . . .
C8 C 0.33249(13) 0.37167(9) 0.61601(7) 0.01309(16) Uani 1 1 d . . . . .
C9 C 0.15571(13) 0.72479(9) 0.46834(7) 0.01491(17) Uani 1 1 d . . . . .
C10 C 0.12505(13) 0.72956(9) 0.35659(7) 0.01415(17) Uani 1 1 d . . . . .
C11 C 0.08098(13) 0.86251(9) 0.28481(8) 0.01641(17) Uani 1 1 d . . . . .
H11 H 0.066093 0.943845 0.310314 0.020 Uiso 1 1 calc R U . . .
C12 C 0.05899(14) 0.87680(9) 0.17782(8) 0.01726(18) Uani 1 1 d . . . . .
H12 H 0.032294 0.967243 0.129768 0.021 Uiso 1 1 calc R U . . .
C13 C 0.07609(13) 0.75780(10) 0.14037(7) 0.01602(17) Uani 1 1 d . . . . .
C14 C 0.11777(14) 0.62515(9) 0.21006(8) 0.01657(17) Uani 1 1 d . . . . .
H14 H 0.128968 0.544248 0.184833 0.020 Uiso 1 1 calc R U . . .
C15 C 0.14298(13) 0.61198(9) 0.31726(8) 0.01596(17) Uani 1 1 d . . . . .
H15 H 0.172942 0.521257 0.364552 0.019 Uiso 1 1 calc R U . . .
C16 C 0.06195(16) 0.66426(11) -0.00675(8) 0.0235(2) Uani 1 1 d . . . . .
H16A H 0.047276 0.694898 -0.084643 0.035 Uiso 1 1 calc R U . . .
H16B H -0.043315 0.618651 0.035981 0.035 Uiso 1 1 calc R U . . .
H16C H 0.188959 0.597804 0.000899 0.035 Uiso 1 1 calc R U . . .
C17 C 0.59348(14) -0.06934(9) 0.65829(7) 0.01556(17) Uani 1 1 d . . . . .
H17A H 0.672080 -0.011913 0.599094 0.019 Uiso 1 1 calc R U . . .
H17B H 0.484764 -0.077931 0.628020 0.019 Uiso 1 1 calc R U . . .
C18 C 0.72076(14) -0.21343(10) 0.69899(8) 0.01840(18) Uani 1 1 d . . . . .
H18A H 0.771401 -0.261191 0.637447 0.022 Uiso 1 1 calc R U . . .
H18B H 0.834306 -0.203236 0.723933 0.022 Uiso 1 1 calc R U . . .
C19 C 0.54306(14) -0.23075(9) 0.87842(7) 0.01723(18) Uani 1 1 d . . . . .
H19A H 0.655329 -0.219575 0.903954 0.021 Uiso 1 1 calc R U . . .
H19B H 0.471915 -0.290156 0.940513 0.021 Uiso 1 1 calc R U . . .
C20 C 0.40751(13) -0.08837(9) 0.84403(7) 0.01512(17) Uani 1 1 d . . . . .
H20A H 0.291874 -0.099109 0.821512 0.018 Uiso 1 1 calc R U . . .
H20B H 0.361368 -0.042432 0.906678 0.018 Uiso 1 1 calc R U . . .

loop_
_atom_site_aniso_label
_atom_site_aniso_U_11
_atom_site_aniso_U_22
_atom_site_aniso_U_33
_atom_site_aniso_U_23
_atom_site_aniso_U_13
_atom_site_aniso_U_12
F1 0.0243(3) 0.0164(3) 0.0141(2) -0.0065(2) -0.0051(2) -0.0048(2)
F2 0.0241(3) 0.0158(2) 0.0107(2) -0.00083(19) -0.0072(2) -0.0033(2)
F3 0.0284(3) 0.0143(2) 0.0134(2) -0.00510(19) -0.0086(2) -0.0026(2)
O1 0.0196(3) 0.0097(3) 0.0127(3) -0.0008(2) -0.0052(2) -0.0021(2)
O2 0.0283(4) 0.0119(3) 0.0208(3) -0.0038(2) -0.0054(3) -0.0037(3)
O3 0.0269(4) 0.0203(3) 0.0149(3) -0.0007(3) -0.0063(3) -0.0044(3)
O4 0.0262(4) 0.0114(3) 0.0162(3) -0.0017(2) -0.0040(3) -0.0031(3)
N1 0.0245(4) 0.0128(3) 0.0188(4) -0.0043(3) -0.0066(3) -0.0047(3)
N2 0.0196(4) 0.0105(3) 0.0103(3) -0.0015(2) -0.0015(3) -0.0034(3)
C1 0.0165(4) 0.0102(4) 0.0152(4) -0.0026(3) -0.0024(3) -0.0031(3)
C2 0.0146(4) 0.0123(4) 0.0150(4) -0.0031(3) -0.0011(3) -0.0040(3)
C3 0.0140(4) 0.0123(4) 0.0125(4) -0.0029(3) -0.0019(3) -0.0038(3)
C4 0.0151(4) 0.0142(4) 0.0116(4) -0.0048(3) -0.0019(3) -0.0042(3)
C5 0.0157(4) 0.0136(4) 0.0098(4) -0.0009(3) -0.0041(3) -0.0033(3)
C6 0.0150(4) 0.0113(4) 0.0111(4) -0.0021(3) -0.0021(3) -0.0032(3)
C7 0.0173(4) 0.0128(4) 0.0101(4) -0.0036(3) -0.0032(3) -0.0033(3)
C8 0.0151(4) 0.0122(4) 0.0110(4) -0.0013(3) -0.0028(3) -0.0027(3)
C9 0.0153(4) 0.0123(4) 0.0158(4) -0.0014(3) -0.0022(3) -0.0036(3)
C10 0.0139(4) 0.0120(4) 0.0152(4) -0.0008(3) -0.0031(3) -0.0029(3)
C11 0.0166(4) 0.0119(4) 0.0190(4) -0.0009(3) -0.0041(3) -0.0023(3)
C12 0.0172(4) 0.0134(4) 0.0182(4) 0.0006(3) -0.0046(3) -0.0020(3)
C13 0.0141(4) 0.0173(4) 0.0149(4) -0.0012(3) -0.0033(3) -0.0029(3)
C14 0.0184(4) 0.0141(4) 0.0166(4) -0.0024(3) -0.0039(3) -0.0032(3)
C15 0.0174(4) 0.0126(4) 0.0166(4) -0.0008(3) -0.0044(3) -0.0031(3)
C16 0.0269(5) 0.0274(5) 0.0179(4) -0.0067(4) -0.0035(4) -0.0080(4)
C17 0.0219(4) 0.0123(4) 0.0118(4) -0.0030(3) -0.0021(3) -0.0032(3)
C18 0.0220(4) 0.0144(4) 0.0160(4) -0.0033(3) -0.0012(3) -0.0019(3)
C19 0.0225(4) 0.0142(4) 0.0131(4) -0.0007(3) -0.0047(3) -0.0027(3)
C20 0.0179(4) 0.0134(4) 0.0123(4) -0.0004(3) -0.0025(3) -0.0038(3)

loop_
_atom_type_symbol
_atom_type_description
_atom_type_scat_dispersion_real
_atom_type_scat_dispersion_imag
_atom_type_scat_source
C C 0.0033 0.0016 'International Tables Vol C Tables 4.2.6.8 and 6.1.1.4'
H H 0.0000 0.0000 'International Tables Vol C Tables 4.2.6.8 and 6.1.1.4'
F F 0.0171 0.0103 'International Tables Vol C Tables 4.2.6.8 and 6.1.1.4'
N N 0.0061 0.0033 'International Tables Vol C Tables 4.2.6.8 and 6.1.1.4'
O O 0.0106 0.0060 'International Tables Vol C Tables 4.2.6.8 and 6.1.1.4'

loop_
_geom_angle_atom_site_label_1
_geom_angle_atom_site_label_2
_geom_angle_atom_site_label_3
_geom_angle
_geom_angle_site_symmetry_1
_geom_angle_site_symmetry_3
_geom_angle_publ_flag
C8 O1 C1 105.40(7) . . ?
C13 O3 C16 117.07(8) . . ?
C19 O4 C18 109.69(7) . . ?
H1A N1 H1B 115.3(12) . . ?
C2 N1 H1A 116.4(9) . . ?
C2 N1 H1B 112.0(9) . . ?
C6 N2 C17 119.04(7) . . ?
C6 N2 C20 117.83(7) . . ?
C17 N2 C20 111.89(7) . . ?
O1 C1 C9 122.96(8) . . ?
C2 C1 O1 110.61(7) . . ?
C2 C1 C9 126.30(8) . . ?
N1 C2 C1 127.61(8) . . ?
N1 C2 C3 126.24(8) . . ?
C1 C2 C3 106.14(7) . . ?
C4 C3 C2 136.33(8) . . ?
C4 C3 C8 117.85(8) . . ?
C8 C3 C2 105.67(7) . . ?
F1 C4 C3 120.35(8) . . ?
F1 C4 C5 119.97(8) . . ?
C5 C4 C3 119.68(8) . . ?
F2 C5 C4 118.43(8) . . ?
F2 C5 C6 118.40(7) . . ?
C4 C5 C6 123.13(8) . . ?
N2 C6 C5 118.64(8) . . ?
C7 C6 N2 124.83(8) . . ?
C7 C6 C5 116.41(8) . . ?
F3 C7 C6 121.49(7) . . ?
F3 C7 C8 118.49(7) . . ?
C8 C7 C6 120.02(8) . . ?
O1 C8 C3 112.16(7) . . ?
O1 C8 C7 124.95(8) . . ?
C7 C8 C3 122.81(8) . . ?
O2 C9 C1 116.21(8) . . ?
O2 C9 C10 119.93(8) . . ?
C1 C9 C10 123.83(8) . . ?
C11 C10 C9 117.00(8) . . ?
C15 C10 C9 124.81(8) . . ?
C15 C10 C11 118.15(8) . . ?
C10 C11 H11 119.5 . . ?
C12 C11 C10 121.07(9) . . ?
C12 C11 H11 119.5 . . ?
C11 C12 H12 120.1 . . ?
C11 C12 C13 119.85(8) . . ?
C13 C12 H12 120.1 . . ?
O3 C13 C12 115.48(8) . . ?
O3 C13 C14 124.32(8) . . ?
C14 C13 C12 120.20(8) . . ?
C13 C14 H14 120.3 . . ?
C13 C14 C15 119.39(8) . . ?
C15 C14 H14 120.3 . . ?
C10 C15 H15 119.3 . . ?
C14 C15 C10 121.32(8) . . ?
C14 C15 H15 119.3 . . ?
O3 C16 H16A 109.5 . . ?
O3 C16 H16B 109.5 . . ?
O3 C16 H16C 109.5 . . ?
H16A C16 H16B 109.5 . . ?
H16A C16 H16C 109.5 . . ?
H16B C16 H16C 109.5 . . ?
N2 C17 H17A 110.0 . . ?
N2 C17 H17B 110.0 . . ?
N2 C17 C18 108.36(7) . . ?
H17A C17 H17B 108.4 . . ?
C18 C17 H17A 110.0 . . ?
C18 C17 H17B 110.0 . . ?
O4 C18 C17 111.55(8) . . ?
O4 C18 H18A 109.3 . . ?
O4 C18 H18B 109.3 . . ?
C17 C18 H18A 109.3 . . ?
C17 C18 H18B 109.3 . . ?
H18A C18 H18B 108.0 . . ?
O4 C19 H19A 109.5 . . ?
O4 C19 H19B 109.5 . . ?
O4 C19 C20 110.67(7) . . ?
H19A C19 H19B 108.1 . . ?
C20 C19 H19A 109.5 . . ?
C20 C19 H19B 109.5 . . ?
N2 C20 C19 108.66(7) . . ?
N2 C20 H20A 110.0 . . ?
N2 C20 H20B 110.0 . . ?
C19 C20 H20A 110.0 . . ?
C19 C20 H20B 110.0 . . ?
H20A C20 H20B 108.3 . . ?

loop_
_geom_bond_atom_site_label_1
_geom_bond_atom_site_label_2
_geom_bond_distance
_geom_bond_site_symmetry_2
_geom_bond_publ_flag
F1 C4 1.3522(10) . ?
F2 C5 1.3482(9) . ?
F3 C7 1.3471(10) . ?
O1 C1 1.4061(10) . ?
O1 C8 1.3564(10) . ?
O2 C9 1.2438(11) . ?
O3 C13 1.3680(11) . ?
O3 C16 1.4267(12) . ?
O4 C18 1.4355(11) . ?
O4 C19 1.4304(11) . ?
N1 H1A 0.883(15) . ?
N1 H1B 0.872(14) . ?
N1 C2 1.3660(11) . ?
N2 C6 1.3995(11) . ?
N2 C17 1.4662(11) . ?
N2 C20 1.4669(11) . ?
C1 C2 1.3847(12) . ?
C1 C9 1.4464(12) . ?
C2 C3 1.4366(12) . ?
C3 C4 1.3910(12) . ?
C3 C8 1.3914(12) . ?
C4 C5 1.3703(12) . ?
C5 C6 1.4203(12) . ?
C6 C7 1.3944(12) . ?
C7 C8 1.3836(12) . ?
C9 C10 1.4876(12) . ?
C10 C11 1.4058(12) . ?
C10 C15 1.3975(12) . ?
C11 H11 0.9500 . ?
C11 C12 1.3809(13) . ?
C12 H12 0.9500 . ?
C12 C13 1.3987(13) . ?
C13 C14 1.3906(12) . ?
C14 H14 0.9500 . ?
C14 C15 1.3938(13) . ?
C15 H15 0.9500 . ?
C16 H16A 0.9800 . ?
C16 H16B 0.9800 . ?
C16 H16C 0.9800 . ?
C17 H17A 0.9900 . ?
C17 H17B 0.9900 . ?
C17 C18 1.5173(12) . ?
C18 H18A 0.9900 . ?
C18 H18B 0.9900 . ?
C19 H19A 0.9900 . ?
C19 H19B 0.9900 . ?
C19 C20 1.5151(12) . ?
C20 H20A 0.9900 . ?
C20 H20B 0.9900 . ?

loop_
_geom_torsion_atom_site_label_1
_geom_torsion_atom_site_label_2
_geom_torsion_atom_site_label_3
_geom_torsion_atom_site_label_4
_geom_torsion
_geom_torsion_site_symmetry_1
_geom_torsion_site_symmetry_2
_geom_torsion_site_symmetry_3
_geom_torsion_site_symmetry_4
_geom_torsion_publ_flag
F1 C4 C5 F2 -1.20(12) . . . . ?
F1 C4 C5 C6 -179.08(8) . . . . ?
F2 C5 C6 N2 -4.61(12) . . . . ?
F2 C5 C6 C7 179.08(7) . . . . ?
F3 C7 C8 O1 1.70(13) . . . . ?
F3 C7 C8 C3 178.22(8) . . . . ?
O1 C1 C2 N1 179.34(8) . . . . ?
O1 C1 C2 C3 -1.67(10) . . . . ?
O1 C1 C9 O2 179.46(8) . . . . ?
O1 C1 C9 C10 -2.67(14) . . . . ?
O2 C9 C10 C11 5.45(13) . . . . ?
O2 C9 C10 C15 -176.67(9) . . . . ?
O3 C13 C14 C15 178.91(8) . . . . ?
O4 C19 C20 N2 -58.72(10) . . . . ?
N1 C2 C3 C4 5.41(17) . . . . ?
N1 C2 C3 C8 -179.29(9) . . . . ?
N2 C6 C7 F3 8.07(14) . . . . ?
N2 C6 C7 C8 -173.17(8) . . . . ?
N2 C17 C18 O4 57.18(10) . . . . ?
C1 O1 C8 C3 0.20(10) . . . . ?
C1 O1 C8 C7 177.04(9) . . . . ?
C1 C2 C3 C4 -173.60(10) . . . . ?
C1 C2 C3 C8 1.70(10) . . . . ?
C1 C9 C10 C11 -172.34(8) . . . . ?
C1 C9 C10 C15 5.54(14) . . . . ?
C2 C1 C9 O2 -5.11(14) . . . . ?
C2 C1 C9 C10 172.75(8) . . . . ?
C2 C3 C4 F1 -3.61(16) . . . . ?
C2 C3 C4 C5 176.56(10) . . . . ?
C2 C3 C8 O1 -1.20(10) . . . . ?
C2 C3 C8 C7 -178.12(8) . . . . ?
C3 C4 C5 F2 178.63(8) . . . . ?
C3 C4 C5 C6 0.75(14) . . . . ?
C4 C3 C8 O1 175.13(8) . . . . ?
C4 C3 C8 C7 -1.79(13) . . . . ?
C4 C5 C6 N2 173.27(8) . . . . ?
C4 C5 C6 C7 -3.04(13) . . . . ?
C5 C6 C7 F3 -175.88(7) . . . . ?
C5 C6 C7 C8 2.89(13) . . . . ?
C6 N2 C17 C18 160.85(8) . . . . ?
C6 N2 C20 C19 -159.31(8) . . . . ?
C6 C7 C8 O1 -177.11(8) . . . . ?
C6 C7 C8 C3 -0.59(14) . . . . ?
C8 O1 C1 C2 0.95(10) . . . . ?
C8 O1 C1 C9 177.01(8) . . . . ?
C8 C3 C4 F1 -178.49(7) . . . . ?
C8 C3 C4 C5 1.67(13) . . . . ?
C9 C1 C2 N1 3.44(16) . . . . ?
C9 C1 C2 C3 -177.57(9) . . . . ?
C9 C10 C11 C12 177.02(8) . . . . ?
C9 C10 C15 C14 -177.97(8) . . . . ?
C10 C11 C12 C13 1.50(14) . . . . ?
C11 C10 C15 C14 -0.11(14) . . . . ?
C11 C12 C13 O3 179.92(8) . . . . ?
C11 C12 C13 C14 -0.87(14) . . . . ?
C12 C13 C14 C15 -0.23(14) . . . . ?
C13 C14 C15 C10 0.72(14) . . . . ?
C15 C10 C11 C12 -1.01(13) . . . . ?
C16 O3 C13 C12 -178.07(8) . . . . ?
C16 O3 C13 C14 2.75(13) . . . . ?
C17 N2 C6 C5 -153.77(8) . . . . ?
C17 N2 C6 C7 22.20(13) . . . . ?
C17 N2 C20 C19 57.21(10) . . . . ?
C18 O4 C19 C20 60.54(10) . . . . ?
C19 O4 C18 C17 -60.13(10) . . . . ?
C20 N2 C6 C5 65.39(11) . . . . ?
C20 N2 C6 C7 -118.63(10) . . . . ?
C20 N2 C17 C18 -56.16(10) . . . . ?
